data_4078071
loop_
_publ_author_name
'Dahcheh, Fatme'
'Stephan, Douglas W.'

_publ_section_title
;
 Ruthenium and Rhodium Complexes of Thioether-Alkynylborates
;
_journal_issue 8
_journal_name_full Organometallics
_journal_page_first 3222
_journal_paper_doi 10.1021/om300075r
_journal_volume 31
_journal_year 2012
_chemical_formula_sum 'C35 H24 B F10 Rh S'
_chemical_formula_weight 780.32
_space_group_IT_number 14
_symmetry_cell_setting monoclinic
_symmetry_space_group_name_Hall '-P 2yn'
_symmetry_space_group_name_H-M 'P 1 21/n 1'
_atom_sites_solution_hydrogens geom
_atom_sites_solution_primary direct
_atom_sites_solution_secondary difmap
_audit_creation_method SHELXL-97
_cell_angle_alpha 90.00
_cell_angle_beta 91.026(2)
_cell_angle_gamma 90.00
_cell_formula_units_Z 4
_cell_length_a 8.6116(4)
_cell_length_b 18.3794(11)
_cell_length_c 19.3884(12)
_cell_measurement_reflns_used 7331
_cell_measurement_temperature 150(2)
_cell_measurement_theta_max 27.38
_cell_measurement_theta_min 2.45
_cell_volume 3068.2(3)
_computing_cell_refinement 'Bruker SAINT'
_computing_data_collection 'Bruker APEX2'
_computing_data_reduction 'Bruker SAINT'
_computing_molecular_graphics 'Bruker SHELXTL'
_computing_publication_material 'Bruker SHELXTL'
_computing_structure_refinement 'SHELXL-97 (Sheldrick, 2008)'
_computing_structure_solution 'SHELXS-97 (Sheldrick, 2008)'
_diffrn_ambient_temperature 150(2)
_diffrn_measured_fraction_theta_full 0.999
_diffrn_measured_fraction_theta_max 0.999
_diffrn_measurement_device_type 'Bruker APEX-II CCD'
_diffrn_measurement_method '\f and \w scans'
_diffrn_radiation_monochromator graphite
_diffrn_radiation_source 'fine-focus sealed tube'
_diffrn_radiation_type MoK\a
_diffrn_radiation_wavelength 0.71073
_diffrn_reflns_av_R_equivalents 0.0396
_diffrn_reflns_av_sigmaI/netI 0.0458
_diffrn_reflns_limit_h_max 11
_diffrn_reflns_limit_h_min -7
_diffrn_reflns_limit_k_max 23
_diffrn_reflns_limit_k_min -23
_diffrn_reflns_limit_l_max 25
_diffrn_reflns_limit_l_min -24
_diffrn_reflns_number 26368
_diffrn_reflns_theta_full 27.49
_diffrn_reflns_theta_max 27.49
_diffrn_reflns_theta_min 2.10
_exptl_absorpt_coefficient_mu 0.712
_exptl_absorpt_correction_T_max 0.9322
_exptl_absorpt_correction_T_min 0.8148
_exptl_absorpt_correction_type multi-scan
_exptl_absorpt_process_details sadabs
_exptl_crystal_colour yellow
_exptl_crystal_density_diffrn 1.689
_exptl_crystal_density_method 'not measured'
_exptl_crystal_description block
_exptl_crystal_F_000 1560
_exptl_crystal_size_max 0.30
_exptl_crystal_size_mid 0.10
_exptl_crystal_size_min 0.10
_refine_diff_density_max 0.368
_refine_diff_density_min -0.364
_refine_diff_density_rms 0.075
_refine_ls_extinction_method none
_refine_ls_goodness_of_fit_ref 1.018
_refine_ls_hydrogen_treatment constr
_refine_ls_matrix_type full
_refine_ls_number_parameters 433
_refine_ls_number_reflns 7030
_refine_ls_number_restraints 0
_refine_ls_restrained_S_all 1.018
_refine_ls_R_factor_all 0.0513
_refine_ls_R_factor_gt 0.0301
_refine_ls_shift/su_max 0.001
_refine_ls_shift/su_mean 0.000
_refine_ls_structure_factor_coef Fsqd
_refine_ls_weighting_details 'calc w=1/[\s^2^(Fo^2^)+(0.0224P)^2^+1.4438P] where P=(Fo^2^+2Fc^2^)/3'
_refine_ls_weighting_scheme calc
_refine_ls_wR_factor_gt 0.0571
_refine_ls_wR_factor_ref 0.0626
_reflns_number_gt 5390
_reflns_number_total 7030
_reflns_threshold_expression >2sigma(I)
_cod_data_source_file om300075r_si_003.cif
_cod_data_source_block fd040_0m
_cod_depositor_comments
;
The following automatic conversions were performed:

'_symmetry_cell_setting' value 'Monoclinic' changed to 'monoclinic'
according to /home/saulius/struct/CIF-dictionaries/cif_core.dic
dictionary named 'cif_core.dic' version 2.4.1 from 2010-06-29.

Automatic conversion script
Id: cif_fix_values 1715 2011-07-08 13:25:40Z adriana 
;
_cod_original_sg_symbol_H-M P2(1)/n
_cod_database_code 4078071

loop_
_symmetry_equiv_pos_as_xyz
'x, y, z'
'-x+1/2, y+1/2, -z+1/2'
'-x, -y, -z'
'x-1/2, -y-1/2, z-1/2'

loop_
_atom_site_label
_atom_site_type_symbol
_atom_site_fract_x
_atom_site_fract_y
_atom_site_fract_z
_atom_site_U_iso_or_equiv
_atom_site_adp_type
_atom_site_occupancy
_atom_site_symmetry_multiplicity
_atom_site_calc_flag
_atom_site_refinement_flags
Rh1 Rh 0.202076(19) 0.827616(9) 0.241635(9) 0.01484(5) Uani 1 1 d .
S1 S -0.04991(6) 0.78511(3) 0.27067(3) 0.01793(12) Uani 1 1 d .
F1 F 0.12008(15) 1.01405(8) 0.42526(7) 0.0351(4) Uani 1 1 d .
F2 F -0.00151(18) 1.12343(9) 0.49468(8) 0.0458(4) Uani 1 1 d .
F3 F -0.28622(18) 1.17681(8) 0.46043(8) 0.0416(4) Uani 1 1 d .
F4 F -0.45906(17) 1.11021(9) 0.35907(8) 0.0436(4) Uani 1 1 d .
F5 F -0.33994(15) 0.99940(8) 0.28794(7) 0.0311(3) Uani 1 1 d .
F6 F 0.15421(16) 1.05351(7) 0.25561(7) 0.0287(3) Uani 1 1 d .
F7 F 0.14134(19) 1.12178(8) 0.13404(8) 0.0437(4) Uani 1 1 d .
F8 F -0.0523(2) 1.07333(9) 0.03129(8) 0.0495(5) Uani 1 1 d .
F9 F -0.23569(19) 0.95505(9) 0.05414(8) 0.0464(4) Uani 1 1 d .
F10 F -0.22953(16) 0.88840(8) 0.17500(7) 0.0343(4) Uani 1 1 d .
C1 C 0.4441(3) 0.79497(13) 0.39282(12) 0.0228(5) Uani 1 1 d .
H1A H 0.3914 0.7576 0.3680 0.027 Uiso 1 1 calc R
C2 C 0.5694(3) 0.77784(14) 0.43531(13) 0.0290(6) Uani 1 1 d .
H2A H 0.6033 0.7288 0.4392 0.035 Uiso 1 1 calc R
C3 C 0.6452(3) 0.83180(15) 0.47211(12) 0.0300(6) Uani 1 1 d .
H3A H 0.7295 0.8197 0.5022 0.036 Uiso 1 1 calc R
C4 C 0.5989(3) 0.90328(14) 0.46530(12) 0.0273(6) Uani 1 1 d .
H4A H 0.6528 0.9403 0.4901 0.033 Uiso 1 1 calc R
C5 C 0.4742(3) 0.92136(13) 0.42248(12) 0.0216(5) Uani 1 1 d .
H5A H 0.4428 0.9707 0.4178 0.026 Uiso 1 1 calc R
C6 C 0.3950(2) 0.86699(12) 0.38631(11) 0.0178(5) Uani 1 1 d .
C7 C 0.2596(2) 0.88526(12) 0.34461(11) 0.0167(5) Uani 1 1 d .
C8 C 0.1386(2) 0.91186(12) 0.32187(11) 0.0169(5) Uani 1 1 d .
C9 C -0.1023(2) 1.00128(12) 0.35175(11) 0.0172(5) Uani 1 1 d .
C10 C -0.0252(3) 1.03501(13) 0.40641(12) 0.0217(5) Uani 1 1 d .
C11 C -0.0856(3) 1.09234(13) 0.44327(12) 0.0261(6) Uani 1 1 d .
C12 C -0.2300(3) 1.11900(13) 0.42690(13) 0.0285(6) Uani 1 1 d .
C13 C -0.3145(3) 1.08624(13) 0.37472(13) 0.0266(6) Uani 1 1 d .
C14 C -0.2506(3) 1.02922(13) 0.33910(12) 0.0216(5) Uani 1 1 d .
C15 C -0.0386(2) 0.96813(12) 0.22268(11) 0.0170(5) Uani 1 1 d .
C16 C 0.0537(3) 1.02750(12) 0.20674(12) 0.0203(5) Uani 1 1 d .
C17 C 0.0507(3) 1.06330(13) 0.14440(14) 0.0278(6) Uani 1 1 d .
C18 C -0.0466(3) 1.03877(14) 0.09264(13) 0.0315(6) Uani 1 1 d .
C19 C -0.1379(3) 0.97905(15) 0.10418(13) 0.0294(6) Uani 1 1 d .
C20 C -0.1326(3) 0.94574(13) 0.16777(12) 0.0225(5) Uani 1 1 d .
C21 C -0.1352(3) 0.86174(12) 0.31623(12) 0.0195(5) Uani 1 1 d .
H21A H -0.2438 0.8689 0.3001 0.023 Uiso 1 1 calc R
H21B H -0.1360 0.8513 0.3663 0.023 Uiso 1 1 calc R
C22 C -0.0241(2) 0.71582(12) 0.33477(12) 0.0182(5) Uani 1 1 d .
C23 C 0.0392(3) 0.72972(13) 0.39987(12) 0.0227(5) Uani 1 1 d .
H23A H 0.0685 0.7778 0.4126 0.027 Uiso 1 1 calc R
C24 C 0.0593(3) 0.67297(14) 0.44599(13) 0.0298(6) Uani 1 1 d .
H24A H 0.1010 0.6824 0.4908 0.036 Uiso 1 1 calc R
C25 C 0.0192(3) 0.60264(15) 0.42753(14) 0.0333(6) Uani 1 1 d .
H25A H 0.0340 0.5639 0.4594 0.040 Uiso 1 1 calc R
C26 C -0.0423(3) 0.58902(14) 0.36288(14) 0.0336(6) Uani 1 1 d .
H26A H -0.0694 0.5407 0.3501 0.040 Uiso 1 1 calc R
C27 C -0.0650(3) 0.64526(13) 0.31625(13) 0.0259(6) Uani 1 1 d .
H27A H -0.1084 0.6356 0.2718 0.031 Uiso 1 1 calc R
C28 C 0.2396(3) 0.72933(13) 0.18434(13) 0.0271(6) Uani 1 1 d .
H28A H 0.1685 0.6885 0.1965 0.033 Uiso 1 1 calc R
C29 C 0.1739(3) 0.78048(14) 0.13981(12) 0.0269(6) Uani 1 1 d .
H29A H 0.0635 0.7699 0.1265 0.032 Uiso 1 1 calc R
C30 C 0.2622(3) 0.82234(15) 0.08511(12) 0.0314(6) Uani 1 1 d .
H30A H 0.1941 0.8291 0.0439 0.038 Uiso 1 1 calc R
H30B H 0.3535 0.7935 0.0711 0.038 Uiso 1 1 calc R
C31 C 0.3167(3) 0.89662(14) 0.11128(12) 0.0305(6) Uani 1 1 d .
H31A H 0.4075 0.9122 0.0844 0.037 Uiso 1 1 calc R
H31B H 0.2327 0.9326 0.1032 0.037 Uiso 1 1 calc R
C32 C 0.3604(3) 0.89629(13) 0.18670(12) 0.0209(5) Uani 1 1 d .
H32A H 0.3732 0.9459 0.2071 0.025 Uiso 1 1 calc R
C33 C 0.4477(2) 0.84314(12) 0.21986(12) 0.0199(5) Uani 1 1 d .
H33A H 0.5104 0.8616 0.2601 0.024 Uiso 1 1 calc R
C34 C 0.5171(3) 0.77686(13) 0.18540(13) 0.0261(6) Uani 1 1 d .
H34A H 0.6181 0.7651 0.2079 0.031 Uiso 1 1 calc R
H34B H 0.5364 0.7881 0.1363 0.031 Uiso 1 1 calc R
C35 C 0.4093(3) 0.71063(13) 0.18977(15) 0.0334(6) Uani 1 1 d .
H35A H 0.4349 0.6763 0.1523 0.040 Uiso 1 1 calc R
H35B H 0.4295 0.6855 0.2342 0.040 Uiso 1 1 calc R
B1 B -0.0350(3) 0.93588(14) 0.30232(13) 0.0169(5) Uani 1 1 d .

loop_
_atom_site_aniso_label
_atom_site_aniso_U_11
_atom_site_aniso_U_22
_atom_site_aniso_U_33
_atom_site_aniso_U_23
_atom_site_aniso_U_13
_atom_site_aniso_U_12
Rh1 0.01521(8) 0.01567(9) 0.01364(9) -0.00295(8) 0.00058(6) -0.00246(8)
S1 0.0177(3) 0.0179(3) 0.0181(3) -0.0012(2) 0.0008(2) -0.0033(2)
F1 0.0242(7) 0.0474(10) 0.0336(9) -0.0203(7) -0.0063(7) 0.0033(7)
F2 0.0420(9) 0.0502(11) 0.0455(10) -0.0325(8) 0.0082(8) -0.0108(8)
F3 0.0563(10) 0.0264(8) 0.0431(9) -0.0100(7) 0.0234(8) 0.0082(8)
F4 0.0405(9) 0.0528(10) 0.0378(9) 0.0011(8) 0.0038(7) 0.0308(8)
F5 0.0264(7) 0.0424(9) 0.0243(8) -0.0051(7) -0.0068(6) 0.0120(7)
F6 0.0329(8) 0.0192(7) 0.0339(9) -0.0021(6) -0.0014(7) -0.0066(6)
F7 0.0565(10) 0.0247(8) 0.0504(10) 0.0142(7) 0.0161(8) -0.0039(8)
F8 0.0721(12) 0.0506(11) 0.0261(9) 0.0201(8) 0.0069(8) 0.0172(9)
F9 0.0490(10) 0.0675(12) 0.0222(8) 0.0000(8) -0.0145(7) 0.0037(9)
F10 0.0313(8) 0.0434(9) 0.0279(8) 0.0018(7) -0.0080(7) -0.0159(7)
C1 0.0239(12) 0.0230(13) 0.0215(13) -0.0020(10) -0.0020(10) 0.0010(10)
C2 0.0287(13) 0.0304(15) 0.0279(14) 0.0083(11) -0.0014(11) 0.0059(11)
C3 0.0213(12) 0.0481(17) 0.0205(13) 0.0089(13) -0.0055(10) 0.0003(12)
C4 0.0254(13) 0.0362(15) 0.0203(13) -0.0062(11) -0.0037(11) -0.0078(11)
C5 0.0211(12) 0.0225(13) 0.0212(13) -0.0036(10) -0.0003(10) -0.0017(10)
C6 0.0170(11) 0.0236(13) 0.0129(11) -0.0004(9) -0.0002(9) -0.0005(10)
C7 0.0188(11) 0.0156(11) 0.0158(12) -0.0021(9) 0.0019(9) -0.0015(9)
C8 0.0213(11) 0.0149(11) 0.0146(11) -0.0030(9) 0.0013(9) -0.0025(9)
C9 0.0187(11) 0.0180(12) 0.0148(11) 0.0031(9) 0.0011(9) 0.0001(9)
C10 0.0199(12) 0.0246(13) 0.0207(13) -0.0012(10) 0.0030(10) -0.0014(10)
C11 0.0327(14) 0.0256(13) 0.0205(13) -0.0079(11) 0.0083(11) -0.0088(11)
C12 0.0421(15) 0.0163(12) 0.0276(14) -0.0016(11) 0.0187(12) 0.0034(11)
C13 0.0267(13) 0.0271(14) 0.0263(14) 0.0079(11) 0.0085(11) 0.0117(11)
C14 0.0253(12) 0.0229(13) 0.0166(12) 0.0009(10) 0.0009(10) 0.0033(10)
C15 0.0166(11) 0.0175(12) 0.0169(12) -0.0006(9) 0.0003(9) 0.0047(9)
C16 0.0228(12) 0.0161(12) 0.0219(13) -0.0021(10) 0.0011(10) 0.0034(10)
C17 0.0329(14) 0.0182(13) 0.0328(15) 0.0070(11) 0.0121(12) 0.0044(11)
C18 0.0433(16) 0.0345(16) 0.0169(13) 0.0102(11) 0.0058(12) 0.0150(13)
C19 0.0297(14) 0.0402(16) 0.0182(13) -0.0026(12) -0.0039(11) 0.0069(12)
C20 0.0195(12) 0.0279(13) 0.0200(13) 0.0003(10) 0.0011(10) 0.0021(10)
C21 0.0178(11) 0.0190(12) 0.0217(12) 0.0007(10) 0.0026(10) 0.0000(9)
C22 0.0168(11) 0.0181(12) 0.0198(12) -0.0006(10) 0.0049(10) 0.0000(9)
C23 0.0253(12) 0.0213(13) 0.0217(13) -0.0039(10) 0.0041(11) -0.0004(10)
C24 0.0362(14) 0.0319(14) 0.0213(13) 0.0016(12) 0.0028(11) 0.0026(13)
C25 0.0399(15) 0.0286(15) 0.0315(16) 0.0104(12) 0.0071(13) 0.0036(12)
C26 0.0398(15) 0.0195(13) 0.0416(17) 0.0016(12) 0.0060(13) -0.0048(12)
C27 0.0302(13) 0.0231(13) 0.0244(13) -0.0031(11) 0.0015(11) -0.0061(11)
C28 0.0311(14) 0.0209(13) 0.0298(14) -0.0123(11) 0.0098(12) -0.0108(11)
C29 0.0252(13) 0.0364(15) 0.0189(13) -0.0157(11) 0.0008(11) -0.0092(11)
C30 0.0366(14) 0.0422(16) 0.0154(12) -0.0046(12) 0.0018(11) -0.0036(13)
C31 0.0385(15) 0.0316(15) 0.0216(14) 0.0050(11) 0.0077(12) 0.0022(12)
C32 0.0229(12) 0.0192(12) 0.0209(13) -0.0048(10) 0.0059(10) -0.0068(10)
C33 0.0147(11) 0.0241(13) 0.0211(12) -0.0040(10) 0.0024(9) -0.0054(9)
C34 0.0206(12) 0.0267(14) 0.0312(14) -0.0026(11) 0.0040(11) 0.0032(10)
C35 0.0358(15) 0.0196(14) 0.0454(17) -0.0047(12) 0.0162(13) 0.0028(11)
B1 0.0168(12) 0.0176(13) 0.0163(13) -0.0014(11) -0.0003(10) 0.0006(10)

loop_
_atom_type_symbol
_atom_type_description
_atom_type_scat_dispersion_real
_atom_type_scat_dispersion_imag
_atom_type_scat_source
C C 0.0033 0.0016 'International Tables Vol C Tables 4.2.6.8 and 6.1.1.4'
H H 0.0000 0.0000 'International Tables Vol C Tables 4.2.6.8 and 6.1.1.4'
B B 0.0013 0.0007 'International Tables Vol C Tables 4.2.6.8 and 6.1.1.4'
F F 0.0171 0.0103 'International Tables Vol C Tables 4.2.6.8 and 6.1.1.4'
S S 0.1246 0.1234 'International Tables Vol C Tables 4.2.6.8 and 6.1.1.4'
Rh Rh -1.1178 0.9187 'International Tables Vol C Tables 4.2.6.8 and 6.1.1.4'

loop_
_geom_angle_atom_site_label_1
_geom_angle_atom_site_label_2
_geom_angle_atom_site_label_3
_geom_angle
C28 Rh1 C32 97.73(9)
C28 Rh1 C29 37.59(9)
C32 Rh1 C29 81.09(9)
C28 Rh1 C33 81.64(9)
C32 Rh1 C33 37.21(8)
C29 Rh1 C33 88.22(9)
C28 Rh1 C8 165.67(9)
C32 Rh1 C8 95.83(8)
C29 Rh1 C8 150.90(9)
C33 Rh1 C8 106.84(8)
C28 Rh1 C7 143.32(9)
C32 Rh1 C7 91.76(8)
C29 Rh1 C7 172.66(8)
C33 Rh1 C7 85.04(8)
C8 Rh1 C7 31.07(7)
C28 Rh1 S1 89.58(7)
C32 Rh1 S1 153.65(6)
C29 Rh1 S1 89.81(7)
C33 Rh1 S1 167.95(6)
C8 Rh1 S1 80.22(6)
C7 Rh1 S1 97.38(5)
C22 S1 C21 105.02(10)
C22 S1 Rh1 107.14(7)
C21 S1 Rh1 103.73(7)
C2 C1 C6 120.2(2)
C2 C1 H1A 119.9
C6 C1 H1A 119.9
C3 C2 C1 120.1(2)
C3 C2 H2A 119.9
C1 C2 H2A 119.9
C4 C3 C2 120.2(2)
C4 C3 H3A 119.9
C2 C3 H3A 119.9
C3 C4 C5 120.4(2)
C3 C4 H4A 119.8
C5 C4 H4A 119.8
C4 C5 C6 119.8(2)
C4 C5 H5A 120.1
C6 C5 H5A 120.1
C5 C6 C1 119.4(2)
C5 C6 C7 119.8(2)
C1 C6 C7 120.7(2)
C8 C7 C6 164.8(2)
C8 C7 Rh1 72.77(14)
C6 C7 Rh1 122.39(15)
C7 C8 B1 168.9(2)
C7 C8 Rh1 76.16(14)
B1 C8 Rh1 105.18(14)
C10 C9 C14 113.2(2)
C10 C9 B1 126.99(19)
C14 C9 B1 119.77(19)
F1 C10 C11 115.6(2)
F1 C10 C9 120.5(2)
C11 C10 C9 123.9(2)
F2 C11 C12 119.6(2)
F2 C11 C10 120.3(2)
C12 C11 C10 120.2(2)
F3 C12 C11 120.4(2)
F3 C12 C13 120.9(2)
C11 C12 C13 118.7(2)
F4 C13 C12 119.8(2)
F4 C13 C14 120.8(2)
C12 C13 C14 119.5(2)
F5 C14 C13 116.6(2)
F5 C14 C9 119.0(2)
C13 C14 C9 124.5(2)
C16 C15 C20 113.0(2)
C16 C15 B1 119.25(19)
C20 C15 B1 127.6(2)
F6 C16 C17 116.5(2)
F6 C16 C15 118.8(2)
C17 C16 C15 124.7(2)
F7 C17 C18 120.1(2)
F7 C17 C16 120.8(2)
C18 C17 C16 119.1(2)
F8 C18 C19 120.6(2)
F8 C18 C17 120.2(2)
C19 C18 C17 119.2(2)
F9 C19 C18 119.8(2)
F9 C19 C20 120.6(2)
C18 C19 C20 119.5(2)
F10 C20 C19 115.4(2)
F10 C20 C15 120.2(2)
C19 C20 C15 124.4(2)
B1 C21 S1 110.19(15)
B1 C21 H21A 109.6
S1 C21 H21A 109.6
B1 C21 H21B 109.6
S1 C21 H21B 109.6
H21A C21 H21B 108.1
C27 C22 C23 120.0(2)
C27 C22 S1 117.17(18)
C23 C22 S1 122.80(17)
C24 C23 C22 119.4(2)
C24 C23 H23A 120.3
C22 C23 H23A 120.3
C23 C24 C25 120.6(2)
C23 C24 H24A 119.7
C25 C24 H24A 119.7
C26 C25 C24 119.8(2)
C26 C25 H25A 120.1
C24 C25 H25A 120.1
C25 C26 C27 120.5(2)
C25 C26 H26A 119.8
C27 C26 H26A 119.8
C26 C27 C22 119.7(2)
C26 C27 H27A 120.1
C22 C27 H27A 120.1
C29 C28 C35 125.6(2)
C29 C28 Rh1 71.89(14)
C35 C28 Rh1 108.13(16)
C29 C28 H28A 114.2
C35 C28 H28A 114.2
Rh1 C28 H28A 114.2
C28 C29 C30 124.8(2)
C28 C29 Rh1 70.53(13)
C30 C29 Rh1 112.54(16)
C28 C29 H29A 113.8
C30 C29 H29A 113.8
Rh1 C29 H29A 113.8
C29 C30 C31 112.0(2)
C29 C30 H30A 109.2
C31 C30 H30A 109.2
C29 C30 H30B 109.2
C31 C30 H30B 109.2
H30A C30 H30B 107.9
C32 C31 C30 112.9(2)
C32 C31 H31A 109.0
C30 C31 H31A 109.0
C32 C31 H31B 109.0
C30 C31 H31B 109.0
H31A C31 H31B 107.8
C33 C32 C31 125.4(2)
C33 C32 Rh1 72.55(13)
C31 C32 Rh1 109.48(16)
C33 C32 H32A 113.9
C31 C32 H32A 113.9
Rh1 C32 H32A 113.9
C32 C33 C34 125.2(2)
C32 C33 Rh1 70.24(13)
C34 C33 Rh1 111.76(15)
C32 C33 H33A 113.9
C34 C33 H33A 113.9
Rh1 C33 H33A 113.9
C33 C34 C35 111.69(19)
C33 C34 H34A 109.3
C35 C34 H34A 109.3
C33 C34 H34B 109.3
C35 C34 H34B 109.3
H34A C34 H34B 107.9
C28 C35 C34 113.8(2)
C28 C35 H35A 108.8
C34 C35 H35A 108.8
C28 C35 H35B 108.8
C34 C35 H35B 108.8
H35A C35 H35B 107.7
C8 B1 C21 102.96(18)
C8 B1 C9 113.60(18)
C21 B1 C9 108.62(18)
C8 B1 C15 108.79(18)
C21 B1 C15 116.81(19)
C9 B1 C15 106.29(18)

loop_
_geom_bond_atom_site_label_1
_geom_bond_atom_site_label_2
_geom_bond_distance
Rh1 C28 2.148(2)
Rh1 C32 2.154(2)
Rh1 C29 2.166(2)
Rh1 C33 2.183(2)
Rh1 C8 2.269(2)
Rh1 C7 2.306(2)
Rh1 S1 2.3833(6)
S1 C22 1.790(2)
S1 C21 1.824(2)
F1 C10 1.353(3)
F2 C11 1.348(3)
F3 C12 1.341(3)
F4 C13 1.350(3)
F5 C14 1.360(3)
F6 C16 1.359(3)
F7 C17 1.346(3)
F8 C18 1.349(3)
F9 C19 1.348(3)
F10 C20 1.353(3)
C1 C2 1.382(3)
C1 C6 1.395(3)
C1 H1A 0.9500
C2 C3 1.379(4)
C2 H2A 0.9500
C3 C4 1.378(4)
C3 H3A 0.9500
C4 C5 1.386(3)
C4 H4A 0.9500
C5 C6 1.392(3)
C5 H5A 0.9500
C6 C7 1.447(3)
C7 C8 1.226(3)
C8 B1 1.598(3)
C9 C10 1.387(3)
C9 C14 1.394(3)
C9 B1 1.649(3)
C10 C11 1.380(3)
C11 C12 1.369(3)
C12 C13 1.375(4)
C13 C14 1.375(3)
C15 C16 1.388(3)
C15 C20 1.388(3)
C15 B1 1.654(3)
C16 C17 1.376(3)
C17 C18 1.372(4)
C18 C19 1.370(4)
C19 C20 1.377(3)
C21 B1 1.637(3)
C21 H21A 0.9900
C21 H21B 0.9900
C22 C27 1.389(3)
C22 C23 1.390(3)
C23 C24 1.383(3)
C23 H23A 0.9500
C24 C25 1.383(4)
C24 H24A 0.9500
C25 C26 1.375(4)
C25 H25A 0.9500
C26 C27 1.385(3)
C26 H26A 0.9500
C27 H27A 0.9500
C28 C29 1.390(4)
C28 C35 1.503(3)
C28 H28A 1.0000
C29 C30 1.524(3)
C29 H29A 1.0000
C30 C31 1.527(4)
C30 H30A 0.9900
C30 H30B 0.9900
C31 C32 1.504(3)
C31 H31A 0.9900
C31 H31B 0.9900
C32 C33 1.384(3)
C32 H32A 1.0000
C33 C34 1.517(3)
C33 H33A 1.0000
C34 C35 1.534(3)
C34 H34A 0.9900
C34 H34B 0.9900
C35 H35A 0.9900
C35 H35B 0.9900
